data_7711463
loop_
_publ_author_name
'Navale, Govinda R.'
'Singh, Sain'
'Agrawal, Sonia'
'Ghosh, Chandrachur'
'Roychoudhury, Angshuman'
'Roy, Partha'
'Sarkar, Dhiman'
'Ghosh, Kaushik'

_publ_section_title
;
 DNA binding, antitubercular, antibacterial and anticancer studies of
 newly designed piano-stool ruthenium(II) complexes
;
_journal_name_full 'Dalton Transactions'
_journal_paper_doi 10.1039/D2DT02577A
_journal_year 2022
_chemical_formula_moiety 'C32 H31 Cl N3 Ru, F6 P'
_chemical_formula_sum 'C32 H31 Cl F6 N3 P Ru'
_chemical_formula_weight 739.09
_space_group_crystal_system monoclinic
_space_group_IT_number 14
_space_group_name_Hall '-P 2ybc'
_space_group_name_H-M_alt 'P 1 21/c 1'
_atom_sites_solution_hydrogens geom
_atom_sites_solution_primary dual
_audit_creation_date 2022-08-26
_audit_creation_method
;
Olex2 1.2
(compiled 2018.05.29 svn.r3508 for OlexSys, GUI svn.r5506)
;
_audit_update_record
;
2022-08-26 deposited with the CCDC.	2022-10-03 downloaded from the CCDC.
;
_cell_angle_alpha 90
_cell_angle_beta 98.756(2)
_cell_angle_gamma 90
_cell_formula_units_Z 4
_cell_length_a 12.6841(3)
_cell_length_b 14.4742(3)
_cell_length_c 16.9097(4)
_cell_measurement_reflns_used 15395
_cell_measurement_temperature 100.0(2)
_cell_measurement_theta_max 32.8570
_cell_measurement_theta_min 2.7920
_cell_volume 3068.31(12)
_computing_cell_refinement 'CrysAlisPro 1.171.39.35c (Rigaku OD, 2017)'
_computing_data_collection 'CrysAlisPro 1.171.39.35c (Rigaku OD, 2017)'
_computing_data_reduction 'CrysAlisPro 1.171.39.35c (Rigaku OD, 2017)'
_computing_molecular_graphics 'Olex2 (Dolomanov et al., 2009)'
_computing_publication_material 'Olex2 (Dolomanov et al., 2009)'
_computing_structure_refinement 'ShelXL (Sheldrick, 2015)'
_computing_structure_solution 'ShelXT (Sheldrick, 2015)'
_diffrn_ambient_environment N~2~
_diffrn_ambient_temperature 100.0(2)
_diffrn_detector 'CCD plate'
_diffrn_measured_fraction_theta_full 0.999
_diffrn_measured_fraction_theta_max 0.950
_diffrn_measurement_details
;
List of Runs (angles in degrees, time in seconds):

  # Type    Start    End  Width  t~exp~   \w     \q     \k     \f   Frames
#--------------------------------------------------------------------------
  1  \w    -69.00 118.20   0.30    3.00    --   29.89  54.00 150.00  624
  2  \w    -69.00 118.20   0.30    3.00    --   29.89  54.00  60.00  624
  3  \w    -69.00  17.10   0.30    3.00    --   29.89  54.00 -90.00  287
;
_diffrn_measurement_device 'two-circle diffractometer'
_diffrn_measurement_device_type 'XtaLAB Mini (ROW)'
_diffrn_measurement_method '\w scans'
_diffrn_orient_matrix_type 'CrysAlisPro convention (1999,Acta A55,543-557)'
_diffrn_orient_matrix_UB_11 -0.0550488000
_diffrn_orient_matrix_UB_12 0.0109722000
_diffrn_orient_matrix_UB_13 -0.0036392000
_diffrn_orient_matrix_UB_21 0.0122083000
_diffrn_orient_matrix_UB_22 0.0475510000
_diffrn_orient_matrix_UB_23 -0.0032336000
_diffrn_orient_matrix_UB_31 -0.0048922000
_diffrn_orient_matrix_UB_32 -0.0045625000
_diffrn_orient_matrix_UB_33 -0.0421435000
_diffrn_radiation_monochromator graphite
_diffrn_radiation_probe x-ray
_diffrn_radiation_type MoK\a
_diffrn_radiation_wavelength 0.71073
_diffrn_reflns_av_R_equivalents 0.0257
_diffrn_reflns_av_unetI/netI 0.0260
_diffrn_reflns_Laue_measured_fraction_full 0.999
_diffrn_reflns_Laue_measured_fraction_max 0.950
_diffrn_reflns_limit_h_max 15
_diffrn_reflns_limit_h_min -19
_diffrn_reflns_limit_k_max 21
_diffrn_reflns_limit_k_min -21
_diffrn_reflns_limit_l_max 24
_diffrn_reflns_limit_l_min -23
_diffrn_reflns_number 35122
_diffrn_reflns_point_group_measured_fraction_full 0.999
_diffrn_reflns_point_group_measured_fraction_max 0.950
_diffrn_reflns_theta_full 25.242
_diffrn_reflns_theta_max 32.742
_diffrn_reflns_theta_min 2.590
_diffrn_source 'fine-focus sealed X-ray tube'
_diffrn_source_type 'Rigaku (Mo) X-ray Source'
_exptl_absorpt_coefficient_mu 0.715
_exptl_absorpt_correction_T_max 1.00000
_exptl_absorpt_correction_T_min 0.52703
_exptl_absorpt_correction_type multi-scan
_exptl_absorpt_process_details
;
CrysAlisPro 1.171.39.35c (Rigaku Oxford Diffraction, 2017)
Empirical absorption correction using spherical harmonics,
 implemented in SCALE3 ABSPACK scaling algorithm.
;
_exptl_crystal_colour 'clear light yellow'
_exptl_crystal_colour_lustre clear
_exptl_crystal_colour_modifier light
_exptl_crystal_colour_primary yellow
_exptl_crystal_density_diffrn 1.600
_exptl_crystal_description block
_exptl_crystal_F_000 1496
_exptl_crystal_size_max 0.35
_exptl_crystal_size_mid 0.3
_exptl_crystal_size_min 0.2
_refine_diff_density_max 1.971
_refine_diff_density_min -0.876
_refine_diff_density_rms 0.103
_refine_ls_extinction_method none
_refine_ls_goodness_of_fit_ref 1.159
_refine_ls_hydrogen_treatment constr
_refine_ls_matrix_type full
_refine_ls_number_parameters 400
_refine_ls_number_reflns 10758
_refine_ls_number_restraints 0
_refine_ls_restrained_S_all 1.159
_refine_ls_R_factor_all 0.0497
_refine_ls_R_factor_gt 0.0409
_refine_ls_shift/su_max 0.002
_refine_ls_shift/su_mean 0.000
_refine_ls_structure_factor_coef Fsqd
_refine_ls_weighting_details 'w=1/[\s^2^(Fo^2^)+(0.0403P)^2^+3.5734P] where P=(Fo^2^+2Fc^2^)/3'
_refine_ls_weighting_scheme calc
_refine_ls_wR_factor_gt 0.0960
_refine_ls_wR_factor_ref 0.1041
_reflns_Friedel_coverage 0.000
_reflns_number_gt 9288
_reflns_number_total 10758
_reflns_threshold_expression 'I > 2\s(I)'
_cod_data_source_file d2dt02577a2.cif
_cod_data_source_block ru_pcymn_2_100k_2
_cod_database_code 7711463
_shelx_shelxl_version_number 2014/7
_shelx_space_group_comment
;
The symmetry employed for this shelxl refinement is uniquely defined
by the following loop, which should always be used as a source of
symmetry information in preference to the above space-group names.
They are only intended as comments.
;
_reflns_odcompleteness_completeness 99.85
_reflns_odcompleteness_iscentric 1
_reflns_odcompleteness_theta 25.30
_olex2_refinement_description
;
1. Fixed Uiso
 At 1.2 times of:
  All C(H) groups
 At 1.5 times of:
  All C(H,H,H) groups
2.a Ternary CH refined with riding coordinates:
 C7(H7)
2.b Aromatic/amide H refined with riding coordinates:
 C5(H5), C18(H18), C3(H3), C2(H2), C16(H16), C6(H6), C19(H19), C14(H14),
 C11(H11), C12(H12), C13(H13), C21(H21), C26(H26), C24(H24), C22(H22), C28(H28),
  C23(H23), C32(H32), C30(H30), C29(H29), C31(H31)
2.c Idealised Me refined as rotating group:
 C8(H8A,H8B,H8C), C10(H10A,H10B,H10C), C9(H9A,H9B,H9C)
;
_olex2_submission_special_instructions 'No special instructions were received'
_oxdiff_exptl_absorpt_empirical_details
;
Empirical correction (ABSPACK) includes:
- Absorption correction using spherical harmonics
- Frame scaling
;
_oxdiff_exptl_absorpt_empirical_full_max 1.682
_oxdiff_exptl_absorpt_empirical_full_min 0.608

loop_
_space_group_symop_operation_xyz
'x, y, z'
'-x, y+1/2, -z+1/2'
'-x, -y, -z'
'x, -y-1/2, z-1/2'

loop_
_atom_site_label
_atom_site_type_symbol
_atom_site_fract_x
_atom_site_fract_y
_atom_site_fract_z
_atom_site_U_iso_or_equiv
_atom_site_adp_type
_atom_site_occupancy
_atom_site_site_symmetry_order
_atom_site_calc_flag
_atom_site_refinement_flags_posn
_atom_site_refinement_flags_adp
_atom_site_refinement_flags_occupancy
_atom_site_disorder_assembly
_atom_site_disorder_group
Ru1 Ru 0.27193(2) 0.63695(2) 0.52230(2) 0.01655(5) Uani 1 1 d . . . . .
Cl1 Cl 0.37476(4) 0.60446(4) 0.41789(3) 0.02445(9) Uani 1 1 d . . . . .
P1 P 0.17943(4) 0.50792(4) 0.84560(3) 0.02136(10) Uani 1 1 d . . . . .
F6 F 0.16935(12) 0.61645(9) 0.86419(9) 0.0340(3) Uani 1 1 d . . . . .
F3 F 0.19116(12) 0.39993(9) 0.82674(8) 0.0317(3) Uani 1 1 d . . . . .
F4 F 0.10117(13) 0.52182(11) 0.76302(8) 0.0376(3) Uani 1 1 d . . . . .
F2 F 0.07887(12) 0.48615(10) 0.88876(9) 0.0355(3) Uani 1 1 d . . . . .
F1 F 0.25755(13) 0.49429(10) 0.92822(9) 0.0371(3) Uani 1 1 d . . . . .
F5 F 0.27979(12) 0.52958(10) 0.80053(10) 0.0371(3) Uani 1 1 d . . . . .
N3 N 0.37975(13) 0.74362(11) 0.54894(9) 0.0184(3) Uani 1 1 d . . . . .
N1 N 0.39465(13) 0.57705(11) 0.60588(10) 0.0190(3) Uani 1 1 d . . . . .
N2 N 0.46816(14) 0.64238(11) 0.64257(11) 0.0225(3) Uani 1 1 d . . . . .
C5 C 0.13456(15) 0.53859(13) 0.51736(12) 0.0203(3) Uani 1 1 d . . . . .
H5 H 0.1312 0.4744 0.5183 0.024 Uiso 1 1 calc R . . . .
C20 C 0.20567(15) 0.26989(13) 0.53410(12) 0.0201(3) Uani 1 1 d . . . . .
C15 C 0.45980(15) 0.73000(13) 0.60971(12) 0.0202(3) Uani 1 1 d . . . . .
C18 C 0.33437(17) 0.39022(14) 0.51784(12) 0.0237(4) Uani 1 1 d . . . . .
H18 H 0.3765 0.4213 0.4861 0.028 Uiso 1 1 calc R . . . .
C3 C 0.12825(15) 0.68402(14) 0.44454(11) 0.0210(3) Uani 1 1 d . . . . .
H3 H 0.1238 0.7162 0.3966 0.025 Uiso 1 1 calc R . . . .
C2 C 0.13898(15) 0.73292(14) 0.51755(12) 0.0218(3) Uani 1 1 d . . . . .
H2 H 0.1392 0.7972 0.5166 0.026 Uiso 1 1 calc R . . . .
C7 C 0.15863(17) 0.73603(15) 0.67228(13) 0.0255(4) Uani 1 1 d . . . . .
H7 H 0.2007 0.6967 0.7125 0.031 Uiso 1 1 calc R . . . .
C16 C 0.40308(16) 0.49381(13) 0.63379(12) 0.0222(3) Uani 1 1 d . . . . .
H16 H 0.4543 0.4816 0.6780 0.027 Uiso 1 1 calc R . . . .
C1 C 0.14945(15) 0.68665(14) 0.59257(12) 0.0210(3) Uani 1 1 d . . . . .
C4 C 0.12419(15) 0.58533(14) 0.44382(11) 0.0208(3) Uani 1 1 d . . . . .
C6 C 0.15020(15) 0.58883(14) 0.59043(12) 0.0212(3) Uani 1 1 d . . . . .
H6 H 0.1613 0.5564 0.6385 0.025 Uiso 1 1 calc R . . . .
C19 C 0.27139(17) 0.31786(14) 0.48704(12) 0.0234(4) Uani 1 1 d . . . . .
H19 H 0.2718 0.2999 0.4343 0.028 Uiso 1 1 calc R . . . .
C14 C 0.53184(17) 0.80054(14) 0.63809(13) 0.0246(4) Uani 1 1 d . . . . .
H14 H 0.5875 0.7896 0.6795 0.029 Uiso 1 1 calc R . . . .
C11 C 0.37062(16) 0.82734(13) 0.51294(12) 0.0217(3) Uani 1 1 d . . . . .
H11 H 0.3179 0.8359 0.4689 0.026 Uiso 1 1 calc R . . . .
C25 C 0.20722(15) 0.29678(13) 0.61510(11) 0.0195(3) Uani 1 1 d . . . . .
C17 C 0.33481(15) 0.41737(13) 0.59847(12) 0.0203(3) Uani 1 1 d . . . . .
C12 C 0.43625(17) 0.90013(14) 0.53897(13) 0.0250(4) Uani 1 1 d . . . . .
H12 H 0.4264 0.9576 0.5143 0.030 Uiso 1 1 calc R . . . .
C13 C 0.51783(18) 0.88633(15) 0.60296(13) 0.0260(4) Uani 1 1 d . . . . .
H13 H 0.5627 0.9349 0.6219 0.031 Uiso 1 1 calc R . . . .
C21 C 0.14155(16) 0.19334(14) 0.50439(13) 0.0240(4) Uani 1 1 d . . . . .
H21 H 0.1394 0.1753 0.4514 0.029 Uiso 1 1 calc R . . . .
C26 C 0.27437(15) 0.37025(13) 0.64634(12) 0.0195(3) Uani 1 1 d . . . . .
H26 H 0.2778 0.3869 0.6998 0.023 Uiso 1 1 calc R . . . .
C27 C 0.52546(17) 0.62861(14) 0.72156(12) 0.0230(4) Uani 1 1 d . . . . .
C24 C 0.14360(17) 0.24755(14) 0.66297(13) 0.0245(4) Uani 1 1 d . . . . .
H24 H 0.1429 0.2656 0.7157 0.029 Uiso 1 1 calc R . . . .
C22 C 0.08278(17) 0.14555(15) 0.55256(14) 0.0269(4) Uani 1 1 d . . . . .
H22 H 0.0427 0.0946 0.5325 0.032 Uiso 1 1 calc R . . . .
C8 C 0.04674(19) 0.74509(18) 0.69495(14) 0.0320(5) Uani 1 1 d . . . . .
H8A H 0.0038 0.7838 0.6567 0.048 Uiso 1 1 calc GR . . . .
H8B H 0.0516 0.7720 0.7473 0.048 Uiso 1 1 calc GR . . . .
H8C H 0.0146 0.6851 0.6951 0.048 Uiso 1 1 calc GR . . . .
C10 C 0.1136(2) 0.53337(17) 0.36686(13) 0.0309(4) Uani 1 1 d . . . . .
H10A H 0.1631 0.5576 0.3345 0.046 Uiso 1 1 calc GR . . . .
H10B H 0.0422 0.5399 0.3389 0.046 Uiso 1 1 calc GR . . . .
H10C H 0.1286 0.4692 0.3776 0.046 Uiso 1 1 calc GR . . . .
C28 C 0.6178(2) 0.57702(16) 0.73231(17) 0.0364(5) Uani 1 1 d . . . . .
H28 H 0.6439 0.5512 0.6888 0.044 Uiso 1 1 calc R . . . .
C23 C 0.08312(17) 0.17355(15) 0.63230(14) 0.0272(4) Uani 1 1 d . . . . .
H23 H 0.0421 0.1417 0.6644 0.033 Uiso 1 1 calc R . . . .
C32 C 0.4866(2) 0.6701(2) 0.78550(15) 0.0370(5) Uani 1 1 d . . . . .
H32 H 0.4238 0.7043 0.7772 0.044 Uiso 1 1 calc R . . . .
C9 C 0.2129(2) 0.83032(19) 0.67481(17) 0.0406(6) Uani 1 1 d . . . . .
H9A H 0.2806 0.8244 0.6564 0.061 Uiso 1 1 calc GR . . . .
H9B H 0.2237 0.8532 0.7287 0.061 Uiso 1 1 calc GR . . . .
H9C H 0.1687 0.8726 0.6409 0.061 Uiso 1 1 calc GR . . . .
C30 C 0.6342(3) 0.6060(2) 0.87355(18) 0.0610(11) Uani 1 1 d . . . . .
H30 H 0.6707 0.5981 0.9251 0.073 Uiso 1 1 calc R . . . .
C29 C 0.6717(3) 0.56440(18) 0.8103(2) 0.0571(10) Uani 1 1 d . . . . .
H29 H 0.7327 0.5279 0.8192 0.068 Uiso 1 1 calc R . . . .
C31 C 0.5431(3) 0.6593(3) 0.86159(16) 0.0547(9) Uani 1 1 d . . . . .
H31 H 0.5196 0.6882 0.9048 0.066 Uiso 1 1 calc R . . . .

loop_
_atom_site_aniso_label
_atom_site_aniso_U_11
_atom_site_aniso_U_22
_atom_site_aniso_U_33
_atom_site_aniso_U_23
_atom_site_aniso_U_13
_atom_site_aniso_U_12
Ru1 0.01632(7) 0.01664(7) 0.01661(7) -0.00016(4) 0.00227(5) -0.00180(5)
Cl1 0.0246(2) 0.0276(2) 0.0226(2) -0.00320(16) 0.00822(16) -0.00242(17)
P1 0.0231(2) 0.0207(2) 0.0197(2) -0.00044(17) 0.00161(17) 0.00164(18)
F6 0.0404(8) 0.0216(6) 0.0381(7) -0.0027(5) 0.0001(6) 0.0073(5)
F3 0.0449(8) 0.0218(6) 0.0308(7) -0.0036(5) 0.0137(6) -0.0013(5)
F4 0.0418(8) 0.0429(8) 0.0242(6) 0.0068(6) -0.0071(6) -0.0105(6)
F2 0.0348(7) 0.0376(7) 0.0377(7) 0.0120(6) 0.0172(6) 0.0097(6)
F1 0.0419(8) 0.0323(7) 0.0315(7) -0.0019(6) -0.0126(6) 0.0071(6)
F5 0.0314(7) 0.0323(7) 0.0510(9) 0.0039(6) 0.0170(6) -0.0019(6)
N3 0.0188(7) 0.0172(7) 0.0191(7) 0.0006(5) 0.0025(5) -0.0031(5)
N1 0.0196(7) 0.0176(7) 0.0192(7) -0.0014(5) 0.0007(5) -0.0024(5)
N2 0.0242(8) 0.0173(7) 0.0235(8) 0.0009(6) -0.0047(6) -0.0047(6)
C5 0.0167(7) 0.0195(8) 0.0243(9) 0.0003(6) 0.0024(6) -0.0038(6)
C20 0.0197(8) 0.0176(8) 0.0224(8) -0.0033(6) 0.0014(6) 0.0009(6)
C15 0.0208(8) 0.0174(8) 0.0219(8) -0.0009(6) 0.0020(6) -0.0027(6)
C18 0.0262(9) 0.0214(8) 0.0236(9) 0.0006(7) 0.0046(7) -0.0010(7)
C3 0.0194(8) 0.0234(8) 0.0197(8) 0.0035(6) 0.0015(6) 0.0009(7)
C2 0.0186(8) 0.0209(8) 0.0257(9) 0.0009(7) 0.0027(7) 0.0014(7)
C7 0.0263(9) 0.0267(9) 0.0245(9) -0.0045(7) 0.0068(7) 0.0002(8)
C16 0.0232(9) 0.0192(8) 0.0226(8) -0.0003(6) -0.0012(7) -0.0022(7)
C1 0.0176(8) 0.0231(8) 0.0230(8) -0.0013(7) 0.0052(6) -0.0011(6)
C4 0.0180(8) 0.0230(8) 0.0206(8) -0.0005(6) 0.0003(6) -0.0037(7)
C6 0.0175(8) 0.0230(8) 0.0238(9) 0.0025(7) 0.0056(6) -0.0010(7)
C19 0.0263(9) 0.0217(9) 0.0221(9) -0.0029(7) 0.0038(7) 0.0000(7)
C14 0.0236(9) 0.0225(9) 0.0263(9) -0.0003(7) -0.0004(7) -0.0062(7)
C11 0.0221(8) 0.0202(8) 0.0231(8) 0.0026(7) 0.0046(7) -0.0010(7)
C25 0.0183(8) 0.0177(8) 0.0225(8) -0.0022(6) 0.0028(6) 0.0008(6)
C17 0.0199(8) 0.0168(8) 0.0235(8) -0.0016(6) 0.0012(6) -0.0009(6)
C12 0.0260(9) 0.0203(9) 0.0291(10) 0.0027(7) 0.0057(7) -0.0042(7)
C13 0.0274(10) 0.0221(9) 0.0283(10) -0.0002(7) 0.0032(8) -0.0071(8)
C21 0.0224(9) 0.0218(9) 0.0265(9) -0.0067(7) 0.0001(7) 0.0001(7)
C26 0.0204(8) 0.0177(8) 0.0200(8) -0.0025(6) 0.0020(6) 0.0009(6)
C27 0.0233(9) 0.0213(8) 0.0221(9) 0.0004(6) -0.0034(7) -0.0070(7)
C24 0.0243(9) 0.0230(9) 0.0270(9) -0.0033(7) 0.0067(7) -0.0024(7)
C22 0.0219(9) 0.0236(9) 0.0349(11) -0.0055(8) 0.0034(8) -0.0047(7)
C8 0.0290(10) 0.0407(12) 0.0285(10) -0.0039(9) 0.0116(8) 0.0032(9)
C10 0.0334(11) 0.0349(11) 0.0229(9) -0.0045(8) -0.0012(8) -0.0069(9)
C28 0.0354(12) 0.0208(9) 0.0468(14) -0.0041(9) -0.0141(10) 0.0012(9)
C23 0.0236(9) 0.0253(10) 0.0342(11) -0.0030(8) 0.0090(8) -0.0045(8)
C32 0.0335(12) 0.0494(15) 0.0287(11) -0.0049(10) 0.0070(9) -0.0171(11)
C9 0.0512(15) 0.0354(13) 0.0400(13) -0.0149(10) 0.0218(12) -0.0123(11)
C30 0.085(2) 0.0495(17) 0.0359(14) 0.0208(13) -0.0302(15) -0.0427(18)
C29 0.0544(17) 0.0239(11) 0.077(2) 0.0097(12) -0.0421(16) -0.0088(11)
C31 0.066(2) 0.076(2) 0.0222(11) -0.0030(12) 0.0050(12) -0.0451(18)

loop_
_atom_type_symbol
_atom_type_description
_atom_type_scat_dispersion_real
_atom_type_scat_dispersion_imag
_atom_type_scat_source
C C 0.0033 0.0016 'International Tables Vol C Tables 4.2.6.8 and 6.1.1.4'
H H 0.0000 0.0000 'International Tables Vol C Tables 4.2.6.8 and 6.1.1.4'
Cl Cl 0.1484 0.1585 'International Tables Vol C Tables 4.2.6.8 and 6.1.1.4'
F F 0.0171 0.0103 'International Tables Vol C Tables 4.2.6.8 and 6.1.1.4'
N N 0.0061 0.0033 'International Tables Vol C Tables 4.2.6.8 and 6.1.1.4'
P P 0.1023 0.0942 'International Tables Vol C Tables 4.2.6.8 and 6.1.1.4'
Ru Ru -1.2594 0.8363 'International Tables Vol C Tables 4.2.6.8 and 6.1.1.4'

loop_
_geom_angle_atom_site_label_1
_geom_angle_atom_site_label_2
_geom_angle_atom_site_label_3
_geom_angle
_geom_angle_site_symmetry_1
_geom_angle_site_symmetry_3
_geom_angle_publ_flag
N3 Ru1 Cl1 83.74(5) . . ?
N3 Ru1 N1 76.47(6) . . ?
N3 Ru1 C5 165.36(7) . . ?
N3 Ru1 C3 111.20(7) . . ?
N3 Ru1 C2 90.83(7) . . ?
N3 Ru1 C1 97.78(7) . . ?
N3 Ru1 C4 147.14(7) . . ?
N3 Ru1 C6 128.53(7) . . ?
N1 Ru1 Cl1 89.09(5) . . ?
N1 Ru1 C5 104.62(7) . . ?
N1 Ru1 C3 170.83(7) . . ?
N1 Ru1 C2 140.44(7) . . ?
N1 Ru1 C1 106.18(7) . . ?
N1 Ru1 C4 135.81(7) . . ?
N1 Ru1 C6 91.39(7) . . ?
C5 Ru1 Cl1 110.80(5) . . ?
C5 Ru1 C4 36.41(7) . . ?
C3 Ru1 Cl1 96.63(5) . . ?
C3 Ru1 C5 66.65(7) . . ?
C3 Ru1 C1 68.47(7) . . ?
C3 Ru1 C4 37.52(7) . . ?
C2 Ru1 Cl1 127.13(6) . . ?
C2 Ru1 C5 79.08(8) . . ?
C2 Ru1 C3 37.74(7) . . ?
C2 Ru1 C1 37.79(7) . . ?
C2 Ru1 C4 67.64(7) . . ?
C1 Ru1 Cl1 164.61(5) . . ?
C1 Ru1 C5 67.76(7) . . ?
C1 Ru1 C4 80.51(7) . . ?
C4 Ru1 Cl1 89.90(5) . . ?
C6 Ru1 Cl1 146.80(6) . . ?
C6 Ru1 C5 37.49(7) . . ?
C6 Ru1 C3 79.90(7) . . ?
C6 Ru1 C2 67.40(7) . . ?
C6 Ru1 C1 37.62(8) . . ?
C6 Ru1 C4 67.18(7) . . ?
F3 P1 F6 179.19(9) . . ?
F3 P1 F5 89.53(8) . . ?
F4 P1 F6 89.46(8) . . ?
F4 P1 F3 90.74(8) . . ?
F4 P1 F5 89.58(9) . . ?
F2 P1 F6 90.61(8) . . ?
F2 P1 F3 90.18(8) . . ?
F2 P1 F4 89.49(8) . . ?
F2 P1 F1 90.46(9) . . ?
F2 P1 F5 179.02(9) . . ?
F1 P1 F6 90.40(8) . . ?
F1 P1 F3 89.40(8) . . ?
F1 P1 F4 179.85(10) . . ?
F1 P1 F5 90.47(9) . . ?
F5 P1 F6 89.69(8) . . ?
C15 N3 Ru1 117.05(12) . . ?
C15 N3 C11 118.56(16) . . ?
C11 N3 Ru1 124.23(13) . . ?
N2 N1 Ru1 112.92(12) . . ?
C16 N1 Ru1 129.47(13) . . ?
C16 N1 N2 117.00(16) . . ?
N1 N2 C27 121.74(16) . . ?
C15 N2 N1 115.79(15) . . ?
C15 N2 C27 119.94(16) . . ?
C4 C5 Ru1 72.21(11) . . ?
C4 C5 C6 120.34(18) . . ?
C6 C5 Ru1 68.77(10) . . ?
C19 C20 C25 118.92(17) . . ?
C19 C20 C21 122.49(18) . . ?
C21 C20 C25 118.54(18) . . ?
N3 C15 N2 116.39(16) . . ?
N3 C15 C14 122.05(18) . . ?
N2 C15 C14 121.56(18) . . ?
C19 C18 C17 119.59(19) . . ?
C2 C3 Ru1 70.72(11) . . ?
C2 C3 C4 120.47(17) . . ?
C4 C3 Ru1 73.71(11) . . ?
C3 C2 Ru1 71.54(11) . . ?
C3 C2 C1 121.82(18) . . ?
C1 C2 Ru1 72.54(11) . . ?
C1 C7 C8 108.34(18) . . ?
C1 C7 C9 114.85(19) . . ?
C9 C7 C8 110.4(2) . . ?
N1 C16 C17 122.75(18) . . ?
C2 C1 Ru1 69.66(11) . . ?
C2 C1 C7 123.74(18) . . ?
C7 C1 Ru1 131.73(14) . . ?
C6 C1 Ru1 69.74(11) . . ?
C6 C1 C2 116.61(17) . . ?
C6 C1 C7 119.64(18) . . ?
C5 C4 Ru1 71.38(11) . . ?
C5 C4 C3 118.40(17) . . ?
C5 C4 C10 120.91(19) . . ?
C3 C4 Ru1 68.77(10) . . ?
C3 C4 C10 120.64(18) . . ?
C10 C4 Ru1 129.63(15) . . ?
C5 C6 Ru1 73.74(11) . . ?
C1 C6 Ru1 72.64(11) . . ?
C1 C6 C5 122.21(18) . . ?
C18 C19 C20 121.26(18) . . ?
C13 C14 C15 118.27(19) . . ?
N3 C11 C12 122.46(19) . . ?
C26 C25 C20 119.04(18) . . ?
C26 C25 C24 121.81(18) . . ?
C24 C25 C20 119.12(17) . . ?
C18 C17 C16 120.90(18) . . ?
C26 C17 C18 120.44(18) . . ?
C26 C17 C16 118.60(18) . . ?
C11 C12 C13 118.78(19) . . ?
C14 C13 C12 119.77(19) . . ?
C22 C21 C20 121.12(19) . . ?
C17 C26 C25 120.69(18) . . ?
C28 C27 N2 119.9(2) . . ?
C28 C27 C32 121.7(2) . . ?
C32 C27 N2 118.3(2) . . ?
C23 C24 C25 120.67(19) . . ?
C21 C22 C23 120.06(19) . . ?
C27 C28 C29 118.5(3) . . ?
C24 C23 C22 120.5(2) . . ?
C31 C32 C27 118.7(3) . . ?
C29 C30 C31 120.9(2) . . ?
C30 C29 C28 119.9(3) . . ?
C30 C31 C32 120.2(3) . . ?

loop_
_geom_bond_atom_site_label_1
_geom_bond_atom_site_label_2
_geom_bond_distance
_geom_bond_site_symmetry_2
_geom_bond_publ_flag
Ru1 Cl1 2.3959(5) . ?
Ru1 N3 2.0663(16) . ?
Ru1 N1 2.1220(16) . ?
Ru1 C5 2.2419(18) . ?
Ru1 C3 2.1875(19) . ?
Ru1 C2 2.1769(19) . ?
Ru1 C1 2.2146(19) . ?
Ru1 C4 2.2525(18) . ?
Ru1 C6 2.1768(19) . ?
P1 F6 1.6110(14) . ?
P1 F3 1.6067(14) . ?
P1 F4 1.5980(14) . ?
P1 F2 1.5946(15) . ?
P1 F1 1.5972(14) . ?
P1 F5 1.6108(15) . ?
N3 C15 1.345(2) . ?
N3 C11 1.353(2) . ?
N1 N2 1.404(2) . ?
N1 C16 1.292(2) . ?
N2 C15 1.382(2) . ?
N2 C27 1.434(3) . ?
C5 C4 1.404(3) . ?
C5 C6 1.421(3) . ?
C20 C19 1.419(3) . ?
C20 C25 1.421(3) . ?
C20 C21 1.420(3) . ?
C15 C14 1.405(3) . ?
C18 C19 1.371(3) . ?
C18 C17 1.418(3) . ?
C3 C2 1.412(3) . ?
C3 C4 1.429(3) . ?
C2 C1 1.423(3) . ?
C7 C1 1.514(3) . ?
C7 C8 1.531(3) . ?
C7 C9 1.526(3) . ?
C16 C17 1.474(3) . ?
C1 C6 1.416(3) . ?
C4 C10 1.491(3) . ?
C14 C13 1.376(3) . ?
C11 C12 1.373(3) . ?
C25 C26 1.414(3) . ?
C25 C24 1.419(3) . ?
C17 C26 1.377(3) . ?
C12 C13 1.393(3) . ?
C21 C22 1.372(3) . ?
C27 C28 1.378(3) . ?
C27 C32 1.391(3) . ?
C24 C23 1.372(3) . ?
C22 C23 1.407(3) . ?
C28 C29 1.401(4) . ?
C32 C31 1.383(4) . ?
C30 C29 1.374(6) . ?
C30 C31 1.378(6) . ?
